data_7702629
loop_
_publ_author_name
'R\"ombke, Patric'
'Schier, Annette'
'Schmidbaur, Hubert'

_publ_contact_author
;
Prof. Dr. H. Schmidbaur, Dr. A. Schier
Anorganisch-chemisches Institut
der Technischen Universit\"at M\"unchen
Lichtenbergstra\"se 4
D-85747 Garching
Germany
;
_publ_section_title
;
 Gold(I) organosulfinate and organosulfonate complexes
;
_journal_issue 17
_journal_name_full 'Journal of the Chemical Society, Dalton Transactions'
_journal_page_first 2482
_journal_paper_doi 10.1039/b104001b
_journal_year 2001
_chemical_formula_sum 'C26 H24 Au Cl2 O3 P S'
_chemical_formula_weight 715.35
_space_group_IT_number 15
_space_group_name_Hall '-C 2yc'
_space_group_name_H-M_alt 'C 1 2/c 1'
_symmetry_cell_setting monoclinic
_symmetry_space_group_name_H-M 'C 1 2/c 1'
_atom_sites_solution_hydrogens geom
_atom_sites_solution_primary direct
_atom_sites_solution_secondary difmap
_audit_creation_method SHELXL-97
_cell_angle_alpha 90.00
_cell_angle_beta 111.590(1)
_cell_angle_gamma 90.00
_cell_formula_units_Z 8
_cell_length_a 18.7637(2)
_cell_length_b 16.5719(2)
_cell_length_c 17.9879(2)
_cell_measurement_temperature 143(2)
_cell_volume 5200.92(11)
_computing_cell_refinement SCALEPACK
_computing_data_collection XPRESS
_computing_data_reduction DENZO
_computing_molecular_graphics SHELXTL-PLUS
_computing_publication_material 'SHELXL-97 (Sheldrick, 1997)'
_computing_structure_refinement 'SHELXL-97 (Sheldrick, 1997)'
_computing_structure_solution 'SHELXS-97 (Sheldrick, 1990)'
_diffrn_ambient_temperature 143(2)
_diffrn_measured_fraction_theta_full 0.994
_diffrn_measured_fraction_theta_max 0.994
_diffrn_measurement_device_type 'Nonius DIP 2020'
_diffrn_measurement_method 'phi rotation'
_diffrn_radiation_monochromator graphite
_diffrn_radiation_source 'fine-focus sealed tube'
_diffrn_radiation_type MoK\a
_diffrn_radiation_wavelength 0.71073
_diffrn_reflns_av_R_equivalents 0.0409
_diffrn_reflns_av_sigmaI/netI 0.0320
_diffrn_reflns_limit_h_max 24
_diffrn_reflns_limit_h_min -24
_diffrn_reflns_limit_k_max 21
_diffrn_reflns_limit_k_min -21
_diffrn_reflns_limit_l_max 23
_diffrn_reflns_limit_l_min -23
_diffrn_reflns_number 41169
_diffrn_reflns_theta_full 27.13
_diffrn_reflns_theta_max 27.13
_diffrn_reflns_theta_min 3.30
_exptl_absorpt_coefficient_mu 6.031
_exptl_absorpt_correction_T_max 0.5838
_exptl_absorpt_correction_T_min 0.1225
_exptl_absorpt_correction_type 'DELABS (Platon)'
_exptl_crystal_colour 'pale yellow'
_exptl_crystal_density_diffrn 1.827
_exptl_crystal_density_method 'not measured'
_exptl_crystal_description plate
_exptl_crystal_F_000 2784
_exptl_crystal_size_max 0.60
_exptl_crystal_size_mid 0.20
_exptl_crystal_size_min 0.10
_refine_diff_density_max 0.842
_refine_diff_density_min -0.870
_refine_diff_density_rms 0.092
_refine_ls_extinction_method none
_refine_ls_goodness_of_fit_ref 1.148
_refine_ls_hydrogen_treatment riding
_refine_ls_matrix_type full
_refine_ls_number_parameters 307
_refine_ls_number_reflns 5720
_refine_ls_number_restraints 0
_refine_ls_restrained_S_all 1.148
_refine_ls_R_factor_all 0.0310
_refine_ls_R_factor_gt 0.0276
_refine_ls_shift/su_max 0.001
_refine_ls_shift/su_mean 0.000
_refine_ls_structure_factor_coef Fsqd
_refine_ls_weighting_details 'calc w=1/[\s^2^(Fo^2^)+(0.0129P)^2^+16.8731P] where P=(Fo^2^+2Fc^2^)/3'
_refine_ls_weighting_scheme calc
_refine_ls_wR_factor_gt 0.0633
_refine_ls_wR_factor_ref 0.0646
_reflns_number_gt 5331
_reflns_number_total 5720
_reflns_threshold_expression >2sigma(I)
_cod_data_source_file b104001b.txt
_cod_data_source_block pat3_(Compound_1)
_cod_original_cell_volume 5200.91(10)
_cod_original_sg_symbol_H-M C2/c
_cod_database_code 7702629

loop_
_symmetry_equiv_pos_as_xyz
'x, y, z'
'-x, y, -z+1/2'
'x+1/2, y+1/2, z'
'-x+1/2, y+1/2, -z+1/2'
'-x, -y, -z'
'x, -y, z-1/2'
'-x+1/2, -y+1/2, -z'
'x+1/2, -y+1/2, z-1/2'

loop_
_atom_site_label
_atom_site_type_symbol
_atom_site_fract_x
_atom_site_fract_y
_atom_site_fract_z
_atom_site_U_iso_or_equiv
_atom_site_adp_type
_atom_site_occupancy
_atom_site_symmetry_multiplicity
_atom_site_calc_flag
_atom_site_refinement_flags
Au1 Au 0.468357(7) 0.307077(8) 0.155050(8) 0.03047(5) Uani 1 1 d .
P1 P 0.38403(5) 0.40589(5) 0.11050(5) 0.02680(18) Uani 1 1 d .
S1 S 0.57650(6) 0.17840(6) 0.12966(6) 0.0385(2) Uani 1 1 d .
O1 O 0.54392(17) 0.20962(16) 0.18820(17) 0.0440(7) Uani 1 1 d .
O2 O 0.5265(3) 0.19580(18) 0.0488(2) 0.0629(10) Uani 1 1 d .
O3 O 0.6539(2) 0.2040(2) 0.1506(3) 0.0789(13) Uani 1 1 d .
C1 C 0.5770(2) 0.0728(2) 0.1430(2) 0.0346(8) Uani 1 1 d .
C2 C 0.5823(3) 0.0235(3) 0.0831(3) 0.0559(12) Uani 1 1 d .
H2B H 0.5840 0.0462 0.0353 0.067 Uiso 1 1 calc R
C3 C 0.5851(3) -0.0593(3) 0.0936(3) 0.0611(13) Uani 1 1 d .
H3B H 0.5886 -0.0930 0.0524 0.073 Uiso 1 1 calc R
C4 C 0.5829(3) -0.0937(3) 0.1609(3) 0.0525(11) Uani 1 1 d .
C5 C 0.5767(3) -0.0446(3) 0.2196(3) 0.0650(14) Uani 1 1 d .
H5A H 0.5747 -0.0679 0.2670 0.078 Uiso 1 1 calc R
C6 C 0.5731(3) 0.0394(3) 0.2107(3) 0.0545(12) Uani 1 1 d .
H6A H 0.5681 0.0728 0.2514 0.065 Uiso 1 1 calc R
C7 C 0.5873(4) -0.1847(3) 0.1723(4) 0.0801(19) Uani 1 1 d .
H7A H 0.5915 -0.2105 0.1250 0.120 Uiso 1 1 calc R
H7B H 0.5409 -0.2039 0.1795 0.120 Uiso 1 1 calc R
H7C H 0.6323 -0.1984 0.2196 0.120 Uiso 1 1 calc R
C111 C 0.4249(2) 0.4946(2) 0.0828(2) 0.0301(7) Uani 1 1 d .
C112 C 0.3887(3) 0.5360(3) 0.0128(3) 0.0533(12) Uani 1 1 d .
H11A H 0.3411 0.5169 -0.0243 0.064 Uiso 1 1 calc R
C113 C 0.4213(3) 0.6053(3) -0.0039(3) 0.0604(14) Uani 1 1 d .
H11B H 0.3953 0.6339 -0.0520 0.072 Uiso 1 1 calc R
C114 C 0.4898(3) 0.6328(3) 0.0475(3) 0.0470(10) Uani 1 1 d .
H11C H 0.5120 0.6800 0.0352 0.056 Uiso 1 1 calc R
C115 C 0.5264(3) 0.5920(3) 0.1172(4) 0.0702(17) Uani 1 1 d .
H11D H 0.5741 0.6112 0.1539 0.084 Uiso 1 1 calc R
C116 C 0.4944(3) 0.5227(3) 0.1344(3) 0.0606(14) Uani 1 1 d .
H11E H 0.5207 0.4942 0.1825 0.073 Uiso 1 1 calc R
C121 C 0.3048(2) 0.3753(2) 0.0208(2) 0.0303(7) Uani 1 1 d .
C122 C 0.2319(2) 0.4074(3) 0.0020(2) 0.0429(9) Uani 1 1 d .
H12A H 0.2219 0.4441 0.0375 0.051 Uiso 1 1 calc R
C123 C 0.1737(2) 0.3854(3) -0.0692(3) 0.0506(11) Uani 1 1 d .
H12B H 0.1238 0.4074 -0.0823 0.061 Uiso 1 1 calc R
C124 C 0.1877(3) 0.3320(3) -0.1206(2) 0.0457(10) Uani 1 1 d .
H12C H 0.1478 0.3176 -0.1692 0.055 Uiso 1 1 calc R
C125 C 0.2596(3) 0.2996(3) -0.1015(3) 0.0479(10) Uani 1 1 d .
H12D H 0.2692 0.2626 -0.1370 0.057 Uiso 1 1 calc R
C126 C 0.3180(2) 0.3203(2) -0.0308(2) 0.0397(9) Uani 1 1 d .
H12E H 0.3674 0.2968 -0.0175 0.048 Uiso 1 1 calc R
C131 C 0.34175(19) 0.4394(2) 0.1808(2) 0.0287(7) Uani 1 1 d .
C132 C 0.3174(2) 0.5194(2) 0.1805(2) 0.0371(8) Uani 1 1 d .
H13A H 0.3251 0.5578 0.1450 0.045 Uiso 1 1 calc R
C133 C 0.2817(2) 0.5419(3) 0.2331(3) 0.0449(10) Uani 1 1 d .
H13B H 0.2647 0.5959 0.2331 0.054 Uiso 1 1 calc R
C134 C 0.2710(2) 0.4862(3) 0.2848(3) 0.0479(10) Uani 1 1 d .
H13C H 0.2474 0.5024 0.3209 0.058 Uiso 1 1 calc R
C135 C 0.2941(2) 0.4070(3) 0.2848(2) 0.0433(9) Uani 1 1 d .
H13D H 0.2855 0.3689 0.3200 0.052 Uiso 1 1 calc R
C136 C 0.3299(2) 0.3835(2) 0.2333(2) 0.0334(8) Uani 1 1 d .
H13E H 0.3464 0.3293 0.2337 0.040 Uiso 1 1 calc R
C01 C 0.6427(5) 0.2044(4) -0.0565(6) 0.101(2) Uani 1 1 d .
H01A H 0.5861 0.2053 -0.0740 0.121 Uiso 1 1 calc R
H01B H 0.6643 0.2253 -0.0010 0.121 Uiso 1 1 calc R
Cl1 Cl 0.67337(15) 0.10583(12) -0.05833(14) 0.1143(7) Uani 1 1 d .
Cl2 Cl 0.6701(3) 0.26471(14) -0.11671(17) 0.1803(15) Uani 1 1 d .

loop_
_atom_site_aniso_label
_atom_site_aniso_U_11
_atom_site_aniso_U_22
_atom_site_aniso_U_33
_atom_site_aniso_U_23
_atom_site_aniso_U_13
_atom_site_aniso_U_12
Au1 0.03017(8) 0.02809(8) 0.03223(9) 0.00200(5) 0.01040(6) 0.00767(5)
P1 0.0262(4) 0.0237(4) 0.0284(4) 0.0010(3) 0.0076(3) 0.0034(3)
S1 0.0447(5) 0.0301(4) 0.0451(6) 0.0001(4) 0.0217(5) 0.0077(4)
O1 0.0554(17) 0.0373(15) 0.0368(15) 0.0050(12) 0.0139(13) 0.0285(13)
O2 0.106(3) 0.0449(18) 0.0381(17) 0.0095(13) 0.0272(19) 0.0194(18)
O3 0.054(2) 0.0391(18) 0.153(4) 0.002(2) 0.049(3) -0.0015(15)
C1 0.0307(17) 0.0299(18) 0.042(2) -0.0029(16) 0.0125(16) 0.0034(15)
C2 0.085(4) 0.041(2) 0.048(3) -0.005(2) 0.031(3) 0.007(2)
C3 0.080(4) 0.042(3) 0.065(3) -0.009(2) 0.031(3) 0.008(2)
C4 0.042(2) 0.039(2) 0.067(3) -0.005(2) 0.009(2) -0.0023(18)
C5 0.088(4) 0.050(3) 0.055(3) 0.007(2) 0.023(3) -0.021(3)
C6 0.079(3) 0.043(2) 0.045(2) -0.008(2) 0.027(2) -0.016(2)
C7 0.083(4) 0.046(3) 0.098(5) -0.003(3) 0.017(4) -0.011(3)
C111 0.0298(17) 0.0277(17) 0.0336(18) 0.0007(14) 0.0126(15) 0.0042(14)
C112 0.057(3) 0.050(3) 0.038(2) 0.0121(19) -0.001(2) -0.019(2)
C113 0.075(3) 0.053(3) 0.039(2) 0.015(2) 0.004(2) -0.018(2)
C114 0.047(2) 0.039(2) 0.060(3) 0.006(2) 0.027(2) -0.0062(18)
C115 0.037(2) 0.060(3) 0.087(4) 0.028(3) -0.008(2) -0.016(2)
C116 0.039(2) 0.052(3) 0.067(3) 0.031(2) -0.009(2) -0.008(2)
C121 0.0323(17) 0.0242(16) 0.0321(18) 0.0022(14) 0.0092(15) -0.0007(14)
C122 0.034(2) 0.044(2) 0.040(2) -0.0069(18) 0.0020(17) 0.0080(17)
C123 0.036(2) 0.050(3) 0.052(3) -0.003(2) 0.0007(19) 0.0022(19)
C124 0.052(2) 0.038(2) 0.034(2) 0.0000(17) 0.0004(19) -0.0135(19)
C125 0.052(3) 0.047(2) 0.045(2) -0.0132(19) 0.017(2) -0.016(2)
C126 0.040(2) 0.038(2) 0.041(2) -0.0076(17) 0.0162(18) -0.0064(17)
C131 0.0253(16) 0.0291(17) 0.0272(17) -0.0019(13) 0.0044(13) 0.0027(13)
C132 0.038(2) 0.0305(19) 0.041(2) -0.0018(16) 0.0113(17) 0.0074(15)
C133 0.041(2) 0.043(2) 0.048(2) -0.0084(19) 0.0135(19) 0.0110(18)
C134 0.041(2) 0.064(3) 0.041(2) -0.008(2) 0.0175(19) 0.008(2)
C135 0.037(2) 0.057(3) 0.035(2) 0.0023(18) 0.0122(17) 0.0005(19)
C136 0.0278(17) 0.0364(19) 0.0327(19) 0.0006(15) 0.0072(15) 0.0005(15)
C01 0.106(6) 0.085(5) 0.137(7) 0.022(4) 0.075(5) 0.027(4)
Cl1 0.155(2) 0.0854(12) 0.1226(16) 0.0077(11) 0.0748(15) 0.0361(12)
Cl2 0.373(5) 0.0863(14) 0.142(2) -0.0027(14) 0.166(3) -0.032(2)

loop_
_atom_type_symbol
_atom_type_description
_atom_type_scat_dispersion_real
_atom_type_scat_dispersion_imag
_atom_type_scat_source
C C 0.0033 0.0016 'International Tables Vol C Tables 4.2.6.8 and 6.1.1.4'
H H 0.0000 0.0000 'International Tables Vol C Tables 4.2.6.8 and 6.1.1.4'
O O 0.0106 0.0060 'International Tables Vol C Tables 4.2.6.8 and 6.1.1.4'
P P 0.1023 0.0942 'International Tables Vol C Tables 4.2.6.8 and 6.1.1.4'
S S 0.1246 0.1234 'International Tables Vol C Tables 4.2.6.8 and 6.1.1.4'
Au Au -2.0133 8.8022 'International Tables Vol C Tables 4.2.6.8 and 6.1.1.4'
Cl Cl 0.1484 0.1585 'International Tables Vol C Tables 4.2.6.8 and 6.1.1.4'

loop_
_geom_angle_atom_site_label_1
_geom_angle_atom_site_label_2
_geom_angle_atom_site_label_3
_geom_angle
_geom_angle_site_symmetry_3
O1 Au1 P1 175.47(8) .
O1 Au1 Au1 75.34(8) 2_655
P1 Au1 Au1 108.90(2) 2_655
C131 P1 C111 106.38(16) .
C131 P1 C121 106.27(16) .
C111 P1 C121 105.85(16) .
C131 P1 Au1 114.40(11) .
C111 P1 Au1 112.43(11) .
C121 P1 Au1 110.95(11) .
O3 S1 O2 115.4(3) .
O3 S1 O1 110.7(2) .
O2 S1 O1 111.13(19) .
O3 S1 C1 107.76(19) .
O2 S1 C1 107.71(19) .
O1 S1 C1 103.36(18) .
S1 O1 Au1 118.61(16) .
C6 C1 C2 119.8(4) .
C6 C1 S1 121.6(3) .
C2 C1 S1 118.6(3) .
C3 C2 C1 119.3(4) .
C3 C2 H2B 120.3 .
C1 C2 H2B 120.3 .
C4 C3 C2 121.9(5) .
C4 C3 H3B 119.0 .
C2 C3 H3B 119.0 .
C3 C4 C5 118.5(4) .
C3 C4 C7 121.4(5) .
C5 C4 C7 120.1(5) .
C4 C5 C6 121.1(5) .
C4 C5 H5A 119.4 .
C6 C5 H5A 119.4 .
C1 C6 C5 119.4(4) .
C1 C6 H6A 120.3 .
C5 C6 H6A 120.3 .
C4 C7 H7A 109.5 .
C4 C7 H7B 109.5 .
H7A C7 H7B 109.5 .
C4 C7 H7C 109.5 .
H7A C7 H7C 109.5 .
H7B C7 H7C 109.5 .
C116 C111 C112 118.5(4) .
C116 C111 P1 118.8(3) .
C112 C111 P1 122.7(3) .
C111 C112 C113 120.2(4) .
C111 C112 H11A 119.9 .
C113 C112 H11A 119.9 .
C114 C113 C112 121.0(4) .
C114 C113 H11B 119.5 .
C112 C113 H11B 119.5 .
C113 C114 C115 119.3(4) .
C113 C114 H11C 120.4 .
C115 C114 H11C 120.4 .
C114 C115 C116 120.2(4) .
C114 C115 H11D 119.9 .
C116 C115 H11D 119.9 .
C111 C116 C115 120.8(4) .
C111 C116 H11E 119.6 .
C115 C116 H11E 119.6 .
C126 C121 C122 119.4(4) .
C126 C121 P1 119.2(3) .
C122 C121 P1 121.4(3) .
C121 C122 C123 119.6(4) .
C121 C122 H12A 120.2 .
C123 C122 H12A 120.2 .
C124 C123 C122 120.5(4) .
C124 C123 H12B 119.7 .
C122 C123 H12B 119.7 .
C123 C124 C125 119.9(4) .
C123 C124 H12C 120.1 .
C125 C124 H12C 120.1 .
C124 C125 C126 120.4(4) .
C124 C125 H12D 119.8 .
C126 C125 H12D 119.8 .
C125 C126 C121 120.1(4) .
C125 C126 H12E 119.9 .
C121 C126 H12E 119.9 .
C136 C131 C132 119.7(3) .
C136 C131 P1 119.3(3) .
C132 C131 P1 121.0(3) .
C133 C132 C131 119.2(4) .
C133 C132 H13A 120.4 .
C131 C132 H13A 120.4 .
C134 C133 C132 120.3(4) .
C134 C133 H13B 119.8 .
C132 C133 H13B 119.8 .
C133 C134 C135 120.8(4) .
C133 C134 H13C 119.6 .
C135 C134 H13C 119.6 .
C134 C135 C136 119.7(4) .
C134 C135 H13D 120.1 .
C136 C135 H13D 120.1 .
C135 C136 C131 120.2(4) .
C135 C136 H13E 119.9 .
C131 C136 H13E 119.9 .
Cl2 C01 Cl1 111.3(4) .
Cl2 C01 H01A 109.4 .
Cl1 C01 H01A 109.4 .
Cl2 C01 H01B 109.4 .
Cl1 C01 H01B 109.4 .
H01A C01 H01B 108.0 .

loop_
_geom_bond_atom_site_label_1
_geom_bond_atom_site_label_2
_geom_bond_distance
_geom_bond_site_symmetry_2
Au1 O1 2.086(2) .
Au1 P1 2.2123(8) .
Au1 Au1 3.1770(3) 2_655
P1 C131 1.809(4) .
P1 C111 1.811(4) .
P1 C121 1.818(4) .
S1 O3 1.425(4) .
S1 O2 1.441(4) .
S1 O1 1.491(3) .
S1 C1 1.765(4) .
C1 C6 1.365(6) .
C1 C2 1.384(6) .
C2 C3 1.384(6) .
C2 H2B 0.9500 .
C3 C4 1.352(7) .
C3 H3B 0.9500 .
C4 C5 1.372(7) .
C4 C7 1.519(6) .
C5 C6 1.399(7) .
C5 H5A 0.9500 .
C6 H6A 0.9500 .
C7 H7A 0.9800 .
C7 H7B 0.9800 .
C7 H7C 0.9800 .
C111 C116 1.373(5) .
C111 C112 1.375(5) .
C112 C113 1.385(6) .
C112 H11A 0.9500 .
C113 C114 1.357(6) .
C113 H11B 0.9500 .
C114 C115 1.367(7) .
C114 H11C 0.9500 .
C115 C116 1.383(6) .
C115 H11D 0.9500 .
C116 H11E 0.9500 .
C121 C126 1.386(5) .
C121 C122 1.388(5) .
C122 C123 1.392(6) .
C122 H12A 0.9500 .
C123 C124 1.373(6) .
C123 H12B 0.9500 .
C124 C125 1.373(7) .
C124 H12C 0.9500 .
C125 C126 1.383(6) .
C125 H12D 0.9500 .
C126 H12E 0.9500 .
C131 C136 1.399(5) .
C131 C132 1.401(5) .
C132 C133 1.394(6) .
C132 H13A 0.9500 .
C133 C134 1.376(6) .
C133 H13B 0.9500 .
C134 C135 1.382(6) .
C134 H13C 0.9500 .
C135 C136 1.385(5) .
C135 H13D 0.9500 .
C136 H13E 0.9500 .
C01 Cl2 1.688(7) .
C01 Cl1 1.737(7) .
C01 H01A 0.9900 .
C01 H01B 0.9900 .

loop_
_geom_torsion_atom_site_label_1
_geom_torsion_atom_site_label_2
_geom_torsion_atom_site_label_3
_geom_torsion_atom_site_label_4
_geom_torsion
_geom_torsion_site_symmetry_1
O1 Au1 P1 C131 137.0(12) .
Au1 Au1 P1 C131 -22.05(13) 2_655
O1 Au1 P1 C111 -101.5(12) .
Au1 Au1 P1 C111 99.43(13) 2_655
O1 Au1 P1 C121 16.8(12) .
Au1 Au1 P1 C121 -142.26(13) 2_655
O3 S1 O1 Au1 103.8(2) .
O2 S1 O1 Au1 -25.8(3) .
C1 S1 O1 Au1 -141.07(19) .
P1 Au1 O1 S1 41.6(13) .
Au1 Au1 O1 S1 -158.9(2) 2_655
O3 S1 C1 C6 97.7(4) .
O2 S1 C1 C6 -137.2(4) .
O1 S1 C1 C6 -19.5(4) .
O3 S1 C1 C2 -81.6(4) .
O2 S1 C1 C2 43.5(4) .
O1 S1 C1 C2 161.2(4) .
C6 C1 C2 C3 -1.2(7) .
S1 C1 C2 C3 178.1(4) .
C1 C2 C3 C4 -0.2(8) .
C2 C3 C4 C5 1.0(8) .
C2 C3 C4 C7 -179.0(5) .
C3 C4 C5 C6 -0.5(8) .
C7 C4 C5 C6 179.5(5) .
C2 C1 C6 C5 1.7(7) .
S1 C1 C6 C5 -177.6(4) .
C4 C5 C6 C1 -0.9(8) .
C131 P1 C111 C116 79.0(4) .
C121 P1 C111 C116 -168.3(4) .
Au1 P1 C111 C116 -47.0(4) .
C131 P1 C111 C112 -99.9(4) .
C121 P1 C111 C112 12.8(4) .
Au1 P1 C111 C112 134.1(3) .
C116 C111 C112 C113 -1.4(7) .
P1 C111 C112 C113 177.5(4) .
C111 C112 C113 C114 1.2(8) .
C112 C113 C114 C115 -0.9(8) .
C113 C114 C115 C116 0.8(9) .
C112 C111 C116 C115 1.4(8) .
P1 C111 C116 C115 -177.6(5) .
C114 C115 C116 C111 -1.1(9) .
C131 P1 C121 C126 -155.9(3) .
C111 P1 C121 C126 91.3(3) .
Au1 P1 C121 C126 -31.0(3) .
C131 P1 C121 C122 25.7(4) .
C111 P1 C121 C122 -87.2(3) .
Au1 P1 C121 C122 150.6(3) .
C126 C121 C122 C123 -1.5(6) .
P1 C121 C122 C123 176.9(3) .
C121 C122 C123 C124 0.3(7) .
C122 C123 C124 C125 0.5(7) .
C123 C124 C125 C126 -0.1(7) .
C124 C125 C126 C121 -1.2(6) .
C122 C121 C126 C125 2.0(6) .
P1 C121 C126 C125 -176.5(3) .
C111 P1 C131 C136 -157.7(3) .
C121 P1 C131 C136 89.8(3) .
Au1 P1 C131 C136 -33.0(3) .
C111 P1 C131 C132 25.4(3) .
C121 P1 C131 C132 -87.0(3) .
Au1 P1 C131 C132 150.2(3) .
C136 C131 C132 C133 0.1(5) .
P1 C131 C132 C133 176.9(3) .
C131 C132 C133 C134 0.3(6) .
C132 C133 C134 C135 -1.0(7) .
C133 C134 C135 C136 1.2(6) .
C134 C135 C136 C131 -0.8(6) .
C132 C131 C136 C135 0.1(5) .
P1 C131 C136 C135 -176.8(3) .
